data_2000572
loop_
_publ_author_name
'Clegg, W.'
'Straughan, B. P.'
'Yusoff, A. R.'

_publ_section_title
;
 Structure of a dichromium(II) complex with bridging betaine ligands,
 [Cr~2~(O~2~CCH~2~NMe~3~)~4~(OH~2~)~2~][ZnCl~4~]~2~.2H~2~O
;
_journal_issue 10
_journal_name_full 'Acta Crystallographica Section C'
_journal_page_first 1896
_journal_page_last 1898
_journal_paper_doi 10.1107/S0108270192006103
_journal_volume 48
_journal_year 1992
_chemical_formula_moiety 'C20 H48 Cr2 N4 O10,Cl8 Zn2,2(H2 O1)'
_chemical_formula_sum 'C20 H52 Cl8 Cr2 N4 O12 Zn2'
_chemical_formula_weight 1059
_symmetry_cell_setting monoclinic
_symmetry_space_group_name_Hall '-P 2ybc'
_symmetry_space_group_name_H-M 'P 1 21/c 1'
_cell_angle_alpha 90
_cell_angle_beta 104.252(5)
_cell_angle_gamma 90
_cell_formula_units_Z 2
_cell_length_a 11.6420(6)
_cell_length_b 9.3595(5)
_cell_length_c 21.0985(11)
_cell_measurement_reflns_used 32
_cell_measurement_temperature 293
_cell_measurement_theta_max 12.5
_cell_measurement_theta_min 10
_cell_volume 2228.2(2)
_diffrn_measurement_device Stoe-Siemens
_diffrn_measurement_method \w/\q
_diffrn_radiation_type MoK\a
_diffrn_radiation_wavelength 0.71073
_diffrn_reflns_av_R_equivalents 0.0195
_diffrn_reflns_limit_h_max 13
_diffrn_reflns_limit_h_min 0
_diffrn_reflns_limit_k_max 2
_diffrn_reflns_limit_k_min -11
_diffrn_reflns_limit_l_max 25
_diffrn_reflns_limit_l_min -25
_diffrn_reflns_number 4817
_diffrn_reflns_theta_max 25
_diffrn_standards_decay_% 7
_diffrn_standards_interval_time 60
_diffrn_standards_number 3
_exptl_absorpt_coefficient_mu 2.09
_exptl_absorpt_correction_T_max 0.444
_exptl_absorpt_correction_T_min 0.386
_exptl_absorpt_correction_type semi-empirical
_exptl_crystal_colour 'Dark blue'
_exptl_crystal_density_diffrn 1.578
_exptl_crystal_description Block
_exptl_crystal_size_max 0.42
_exptl_crystal_size_mid 0.38
_exptl_crystal_size_min 0.35
_refine_diff_density_max 0.99
_refine_diff_density_min -0.95
_refine_ls_extinction_coef 'x = 4(1) x 10^-7^'
_refine_ls_extinction_method 'F~c~^'^ = F~c~/(1+xF~c~^2^/sin2\q)^0.25^'
_refine_ls_goodness_of_fit_obs 2.06
_refine_ls_number_parameters 236
_refine_ls_number_reflns 2881
_refine_ls_R_factor_obs 0.0488
_refine_ls_shift/esd_max 0.051
_refine_ls_structure_factor_coef F
_refine_ls_weighting_details 'w = 1/[\s^2^(F) + 0.00029F^2^]'
_refine_ls_weighting_scheme calc
_refine_ls_wR_factor_obs 0.0601
_reflns_number_observed 2881
_reflns_number_total 3909
_reflns_observed_criterion F>4\s(F)
_cod_data_source_file mu1005.cif
_cod_data_source_block mu1005a
_cod_depositor_comments
;
The following automatic conversions were performed:

'_refine_ls_weighting_scheme' value '1/[\s^2^(F) + 0.00029F^2^]' was
changed to 'calc'. New tag '_refine_ls_weighting_details' was
created. The value of the new tag was set to 'w = 1/[\s^2^(F) +
0.00029F^2^]'.

Automatic conversion script
Id: cif_fix_values 3143 2015-03-26 13:38:13Z robertas 
;
_cod_original_cell_volume 2228.2
_cod_database_code 2000572

loop_
_atom_site_label
_atom_site_fract_x
_atom_site_fract_y
_atom_site_fract_z
_atom_site_U_iso_or_equiv
Cr .44580(7) .59219(8) .52175(4) .0329(3)
Zn .16203(5) .10833(7) .65861(3) .0411(2)
O(11) .4581(3) .4615(4) .5991(2) .0400(10)
O(12) .5548(3) .2912(4) .5590(2) .0400(10)
C(11) .5085(4) .3419(5) .6017(2) .035(2)
C(12) .5115(4) .2607(5) .6642(2) .034(2)
N(1) .5716(3) .1190(4) .6743(2) .0360(10)
C(13) .7003(4) .1310(6) .6752(3) .048(2)
C(14) .5632(5) .0670(6) .7405(3) .052(2)
C(15) .5142(5) .0143(6) .6235(3) .057(2)
O(21) .2974(3) .4931(4) .4700(2) .0450(10)
O(22) .3963(3) .3220(4) .4328(2) .0420(10)
C(21) .3030(5) .3837(5) .4368(2) .037(2)
C(22) .1903(5) .3160(6) .3976(3) .047(2)
N(2) .0838(4) .4115(5) .3761(2) .041(2)
C(23) -.0113(5) .3270(8) .3301(3) .065(3)
C(24) .1136(6) .5386(7) .3398(3) .067(3)
C(25) .0376(6) .4603(10) .4325(4) .086(3)
O(3) .3314(4) .7480(4) .5589(2) .062(2)
Cl(1) .26080(10) -.1022(2) .68970(10) .0590(10)
Cl(2) -.03130(10) .0711(2) .65000(10) .0720(10)
Cl(3) .2004(2) .1854(2) .56530(10) .0820(10)
Cl(4) .2319(2) .2733(2) .73620(10) .0990(10)
O(4) .1366(11) .8719(11) .5014(5) .343(8)
H(12a) .4308 .2456 .6659 ?
H(12b) .5504 .3209 .6999 ?
H(13a) .7118 .1520 .6326 ?
H(13b) .7324 .0384 .6889 ?
H(13c) .7398 .2018 .7058 ?
H(14a) .6020 -.0241 .7483 ?
H(14b) .4815 .0566 .7412 ?
H(14c) .6012 .1330 .7739 ?
H(15a) .4313 .0080 .6221 ?
H(15b) .5495 -.0787 .6318 ?
H(15c) .5237 .0492 .5823 ?
H(22a) .2072 .2759 .3590 ?
H(22b) .1694 .2408 .4237 ?
H(23a) -.0784 .3886 .3153 ?
H(23b) -.0323 .2498 .3550 ?
H(23c) .0127 .2892 .2930 ?
H(24a) .1790 .5939 .3643 ?
H(24b) .0435 .5967 .3296 ?
H(24c) .1308 .5059 .3000 ?
H(25a) .0905 .5153 .4656 ?
H(25b) .0299 .3659 .4488 ?
H(25c) -.0387 .5056 .4212 ?

loop_
_geom_angle_atom_site_label_1
_geom_angle_atom_site_label_2
_geom_angle_atom_site_label_3
_geom_angle
O(21) Cr O(3) 89.1(2)
Cl(1) Zn Cl(3) 109.50(10)
Cl(1) Zn Cl(4) 108.30(10)
Cl(3) Zn Cl(4) 107.70(10)
O(11) Cr O(3) 92.4(2)
O(11) Cr O(21) 92.30(10)
Cl(1) Zn Cl(2) 108.20(10)
Cl(2) Zn Cl(3) 113.10(10)
Cl(2) Zn Cl(4) 110.00(10)

loop_
_geom_bond_atom_site_label_1
_geom_bond_atom_site_label_2
_geom_bond_distance
Cr O(11) 2.016(4)
Cr O(3) 2.243(5)
O(11) C(11) 1.259(6)
C(11) C(12) 1.514(7)
N(1) C(13) 1.498(7)
N(1) C(15) 1.485(7)
O(22) C(21) 1.251(7)
C(22) N(2) 1.505(7)
N(2) C(24) 1.500(8)
Zn Cl(1) 2.295(2)
Zn Cl(3) 2.243(2)
Cr O(21) 2.027(3)
O(12) C(11) 1.252(7)
C(12) N(1) 1.491(6)
N(1) C(14) 1.504(8)
O(21) C(21) 1.251(6)
C(21) C(22) 1.508(7)
N(2) C(23) 1.505(7)
N(2) C(25) 1.494(10)
Zn Cl(2) 2.241(2)
Zn Cl(4) 2.252(2)
